data_4347342
loop_
_publ_author_name
'Bera, Sachinath'
'Mondal, Sandip'
'Maity, Suvendu'
'Weyherm\"uller, Thomas'
'Ghosh, Prasanta'

_publ_section_title
;
 Radical and Non-Radical States of the [Os(PIQ)] Core (PIQ =
 9,10-Phenanthreneiminoquinone): Iminosemiquinone to Iminoquinone
 Conversion Promoted o-Metalation Reaction.
;
_journal_issue 10
_journal_name_full 'Inorganic chemistry'
_journal_page_first 4746
_journal_page_last 4756
_journal_paper_doi 10.1021/acs.inorgchem.6b00040
_journal_volume 55
_journal_year 2016
_chemical_formula_sum 'C50 H39 Br2 N O Os P2'
_chemical_formula_weight 1081.78
_space_group_IT_number 15
_space_group_name_Hall '-C 2yc'
_space_group_name_H-M_alt 'C 1 2/c 1'
_symmetry_cell_setting monoclinic
_symmetry_space_group_name_H-M 'C 1 2/c 1'
_atom_sites_solution_hydrogens geom
_atom_sites_solution_primary direct
_atom_sites_solution_secondary difmap
_audit_creation_method SHELXL-97
_cell_angle_alpha 90.00
_cell_angle_beta 116.870(6)
_cell_angle_gamma 90.00
_cell_formula_units_Z 4
_cell_length_a 23.756(3)
_cell_length_b 11.7038(15)
_cell_length_c 18.121(2)
_cell_measurement_reflns_used 9932
_cell_measurement_temperature 293(2)
_cell_measurement_theta_max 26.85
_cell_measurement_theta_min 2.38
_cell_volume 4494.3(10)
_computing_cell_refinement 'Bruker SAINT'
_computing_data_collection 'Bruker APEX2'
_computing_data_reduction 'Bruker SAINT'
_computing_molecular_graphics 'Bruker SHELXTL'
_computing_publication_material 'Bruker SHELXTL'
_computing_structure_refinement 'SHELXL-97 (Sheldrick, 1997)'
_computing_structure_solution 'SHELXS-97 (Sheldrick, 1990)'
_diffrn_ambient_temperature 293(2)
_diffrn_measured_fraction_theta_full 0.990
_diffrn_measured_fraction_theta_max 0.990
_diffrn_measurement_device_type 'Bruker APEX-II CCD'
_diffrn_measurement_method '\f and \w scans'
_diffrn_radiation_monochromator graphite
_diffrn_radiation_source 'fine-focus sealed tube'
_diffrn_radiation_type MoK\a
_diffrn_radiation_wavelength 0.71073
_diffrn_reflns_av_R_equivalents 0.0542
_diffrn_reflns_av_sigmaI/netI 0.0387
_diffrn_reflns_limit_h_max 30
_diffrn_reflns_limit_h_min -30
_diffrn_reflns_limit_k_max 15
_diffrn_reflns_limit_k_min -15
_diffrn_reflns_limit_l_max 23
_diffrn_reflns_limit_l_min -23
_diffrn_reflns_number 35532
_diffrn_reflns_theta_full 27.67
_diffrn_reflns_theta_max 27.67
_diffrn_reflns_theta_min 1.92
_exptl_absorpt_coefficient_mu 4.724
_exptl_absorpt_correction_T_max 0.445
_exptl_absorpt_correction_T_min 0.180
_exptl_absorpt_correction_type gaussian
_exptl_crystal_colour Red
_exptl_crystal_density_diffrn 1.599
_exptl_crystal_density_method 'not measured'
_exptl_crystal_description Prism
_exptl_crystal_F_000 2120
_exptl_crystal_size_max 0.45
_exptl_crystal_size_mid 0.32
_exptl_crystal_size_min 0.18
_refine_diff_density_max 2.668
_refine_diff_density_min -1.010
_refine_diff_density_rms 0.137
_refine_ls_extinction_method none
_refine_ls_goodness_of_fit_ref 1.074
_refine_ls_hydrogen_treatment mixed
_refine_ls_matrix_type full
_refine_ls_number_parameters 258
_refine_ls_number_reflns 5212
_refine_ls_number_restraints 0
_refine_ls_restrained_S_all 1.074
_refine_ls_R_factor_all 0.0424
_refine_ls_R_factor_gt 0.0361
_refine_ls_shift/su_max 0.002
_refine_ls_shift/su_mean 0.000
_refine_ls_structure_factor_coef Fsqd
_refine_ls_weighting_details 'calc w=1/[\s^2^(Fo^2^)+(0.0553P)^2^+0.0781P] where P=(Fo^2^+2Fc^2^)/3'
_refine_ls_weighting_scheme calc
_refine_ls_wR_factor_gt 0.0888
_refine_ls_wR_factor_ref 0.0911
_reflns_number_gt 4573
_reflns_number_total 5212
_reflns_threshold_expression >2sigma(I)
_cod_data_source_file 2.cif
_cod_data_source_block 2
_cod_depositor_comments
;
The following automatic conversions were performed:

data item '_exptl_absorpt_correction_type' value 'Gaussian' was
changed to 'gaussian' in accordance with the
/home/saulius/struct/COD-crude-data/automatic-downloads/DataCite-retrospective/ACS/depositions/lib/dictionaries/cif_core.dic
dictionary named 'cif_core.dic' version 2.4.2 last updated on
2011-04-26.

Automatic conversion script
Id: cif_fix_values 6909 2019-04-08 15:41:33Z antanas 
;
_cod_original_cell_volume 4494.2(10)
_cod_original_sg_symbol_H-M C2/c
_cod_database_code 4347342

loop_
_symmetry_equiv_pos_as_xyz
'x, y, z'
'-x, y, -z+1/2'
'x+1/2, y+1/2, z'
'-x+1/2, y+1/2, -z+1/2'
'-x, -y, -z'
'x, -y, z-1/2'
'-x+1/2, -y+1/2, -z'
'x+1/2, -y+1/2, z-1/2'

loop_
_atom_site_label
_atom_site_type_symbol
_atom_site_fract_x
_atom_site_fract_y
_atom_site_fract_z
_atom_site_U_iso_or_equiv
_atom_site_adp_type
_atom_site_occupancy
_atom_site_symmetry_multiplicity
_atom_site_calc_flag
_atom_site_refinement_flags
_atom_site_disorder_assembly
_atom_site_disorder_group
Os Os 0.0000 0.627921(16) 0.2500 0.02465(8) Uani 1 2 d S . .
Br Br -0.03280(2) 0.76413(3) 0.13040(3) 0.03657(12) Uani 1 1 d . A .
O1 O -0.02095(14) 0.4947(2) 0.17237(17) 0.0280(6) Uani 0.50 1 d P A 1
N1 N -0.02095(14) 0.4947(2) 0.17237(17) 0.0280(6) Uani 0.50 1 d P A 2
H1 H -0.0354 0.5034 0.1198 0.034 Uiso 0.50 1 calc PR A 2
C2 C -0.01123(18) 0.3939(3) 0.2070(3) 0.0311(9) Uani 1 1 d . . .
C3 C -0.0229(2) 0.2873(3) 0.1596(3) 0.0361(10) Uani 1 1 d . A .
C4 C -0.0421(2) 0.2878(4) 0.0763(3) 0.0494(12) Uani 1 1 d . . .
H4 H -0.0497 0.3573 0.0485 0.059 Uiso 1 1 calc R A .
C5 C -0.0505(3) 0.1886(4) 0.0330(3) 0.0621(15) Uani 1 1 d . A .
H5 H -0.0631 0.1899 -0.0236 0.074 Uiso 1 1 calc R . .
C6 C -0.0396(3) 0.0838(5) 0.0761(4) 0.0669(17) Uani 1 1 d . . .
H6 H -0.0447 0.0151 0.0479 0.080 Uiso 1 1 calc R A .
C7 C -0.0217(3) 0.0832(4) 0.1588(4) 0.0561(14) Uani 1 1 d . A .
H7 H -0.0164 0.0133 0.1856 0.067 Uiso 1 1 calc R . .
C8 C -0.0109(2) 0.1839(4) 0.2053(3) 0.0390(10) Uani 1 1 d . . .
P10 P 0.10619(5) 0.63428(8) 0.26650(7) 0.0299(2) Uani 1 1 d . A .
C11 C 0.1151(2) 0.5194(4) 0.2056(3) 0.0385(10) Uani 1 1 d . . .
C12 C 0.1464(3) 0.4206(5) 0.2414(4) 0.0635(16) Uani 1 1 d . A .
H12 H 0.1686 0.4155 0.2987 0.076 Uiso 1 1 calc R . .
C13 C 0.1451(3) 0.3274(6) 0.1924(5) 0.086(2) Uani 1 1 d . . .
H13 H 0.1652 0.2594 0.2168 0.104 Uiso 1 1 calc R A .
C14 C 0.1138(3) 0.3376(6) 0.1072(4) 0.0737(19) Uani 1 1 d . A .
H14 H 0.1139 0.2765 0.0745 0.088 Uiso 1 1 calc R . .
C15 C 0.0826(3) 0.4351(6) 0.0704(4) 0.0607(15) Uani 1 1 d . . .
H15 H 0.0615 0.4409 0.0131 0.073 Uiso 1 1 calc R A .
C16 C 0.0828(2) 0.5249(5) 0.1192(3) 0.0466(11) Uani 1 1 d . A .
H16 H 0.0609 0.5912 0.0942 0.056 Uiso 1 1 calc R . .
C21 C 0.1719(2) 0.6146(3) 0.3697(3) 0.0356(9) Uani 1 1 d . . .
C22 C 0.2326(2) 0.6460(5) 0.3868(3) 0.0505(12) Uani 1 1 d . A .
H22 H 0.2397 0.6807 0.3456 0.061 Uiso 1 1 calc R . .
C23 C 0.2829(3) 0.6271(5) 0.4633(4) 0.0636(16) Uani 1 1 d . . .
H23 H 0.3235 0.6471 0.4726 0.076 Uiso 1 1 calc R A .
C24 C 0.2734(3) 0.5791(5) 0.5254(3) 0.0623(15) Uani 1 1 d . A .
H24 H 0.3071 0.5663 0.5771 0.075 Uiso 1 1 calc R . .
C25 C 0.2130(3) 0.5501(6) 0.5100(3) 0.0642(16) Uani 1 1 d . . .
H25 H 0.2060 0.5189 0.5523 0.077 Uiso 1 1 calc R A .
C26 C 0.1629(2) 0.5662(5) 0.4337(3) 0.0511(12) Uani 1 1 d . A .
H26 H 0.1226 0.5446 0.4246 0.061 Uiso 1 1 calc R . .
C31 C 0.1298(2) 0.7631(4) 0.2308(3) 0.0412(11) Uani 1 1 d . . .
C32 C 0.1651(3) 0.7618(5) 0.1887(3) 0.0582(14) Uani 1 1 d . A .
H32 H 0.1759 0.6926 0.1733 0.070 Uiso 1 1 calc R . .
C33 C 0.1849(3) 0.8651(7) 0.1686(5) 0.080(2) Uani 1 1 d . . .
H33 H 0.2092 0.8642 0.1403 0.096 Uiso 1 1 calc R A .
C34 C 0.1687(3) 0.9668(7) 0.1904(5) 0.086(2) Uani 1 1 d . A .
H34 H 0.1815 1.0349 0.1763 0.104 Uiso 1 1 calc R . .
C35 C 0.1339(3) 0.9691(5) 0.2325(4) 0.0754(19) Uani 1 1 d . . .
H35 H 0.1231 1.0386 0.2475 0.091 Uiso 1 1 calc R A .
C36 C 0.1145(3) 0.8678(4) 0.2531(4) 0.0522(13) Uani 1 1 d . A .
H36 H 0.0908 0.8698 0.2822 0.063 Uiso 1 1 calc R . .

loop_
_atom_site_aniso_label
_atom_site_aniso_U_11
_atom_site_aniso_U_22
_atom_site_aniso_U_33
_atom_site_aniso_U_23
_atom_site_aniso_U_13
_atom_site_aniso_U_12
Os 0.02630(12) 0.01865(11) 0.02777(12) 0.000 0.01113(9) 0.000
Br 0.0409(2) 0.0297(2) 0.0349(2) 0.00701(16) 0.01343(19) 0.00181(17)
O1 0.0344(15) 0.0222(14) 0.0275(15) -0.0027(12) 0.0140(12) -0.0023(12)
N1 0.0344(15) 0.0222(14) 0.0275(15) -0.0027(12) 0.0140(12) -0.0023(12)
C2 0.0241(19) 0.0173(17) 0.047(2) 0.0053(15) 0.0111(18) 0.0003(14)
C3 0.038(2) 0.0205(19) 0.043(3) 0.0017(17) 0.0127(19) 0.0006(17)
C4 0.060(3) 0.033(2) 0.050(3) -0.010(2) 0.021(3) -0.003(2)
C5 0.089(4) 0.047(3) 0.040(3) -0.016(2) 0.020(3) -0.004(3)
C6 0.090(5) 0.035(3) 0.068(4) -0.024(3) 0.028(3) -0.002(3)
C7 0.070(4) 0.026(2) 0.063(4) -0.004(2) 0.022(3) -0.003(2)
C8 0.041(2) 0.026(2) 0.048(3) -0.0055(18) 0.019(2) -0.0030(18)
P10 0.0271(5) 0.0310(5) 0.0297(5) 0.0003(4) 0.0113(4) 0.0003(4)
C11 0.031(2) 0.046(2) 0.041(2) -0.004(2) 0.0182(18) 0.0009(19)
C12 0.062(4) 0.061(3) 0.050(3) -0.011(3) 0.011(3) 0.020(3)
C13 0.081(5) 0.064(4) 0.085(5) -0.018(4) 0.011(4) 0.031(4)
C14 0.070(4) 0.077(4) 0.073(4) -0.039(4) 0.032(3) 0.000(3)
C15 0.057(3) 0.079(4) 0.050(3) -0.017(3) 0.028(3) 0.002(3)
C16 0.046(3) 0.056(3) 0.039(2) -0.002(2) 0.020(2) 0.002(2)
C21 0.035(2) 0.032(2) 0.036(2) -0.0004(17) 0.0128(18) 0.0033(17)
C22 0.035(2) 0.063(3) 0.048(3) 0.004(2) 0.014(2) -0.003(2)
C23 0.036(3) 0.080(4) 0.058(4) 0.002(3) 0.007(3) -0.008(3)
C24 0.043(3) 0.075(4) 0.044(3) 0.001(3) -0.002(2) 0.008(3)
C25 0.056(3) 0.088(4) 0.043(3) 0.018(3) 0.017(3) 0.001(3)
C26 0.038(3) 0.066(3) 0.044(3) 0.014(2) 0.014(2) 0.005(2)
C31 0.030(2) 0.051(3) 0.038(2) 0.009(2) 0.0117(18) -0.009(2)
C32 0.051(3) 0.077(4) 0.057(3) 0.005(3) 0.034(3) -0.010(3)
C33 0.068(4) 0.105(6) 0.074(5) 0.014(4) 0.039(4) -0.028(4)
C34 0.076(4) 0.088(5) 0.087(5) 0.026(4) 0.029(4) -0.030(4)
C35 0.079(4) 0.047(3) 0.097(5) 0.014(3) 0.037(4) -0.016(3)
C36 0.044(3) 0.045(3) 0.065(3) 0.011(2) 0.022(3) -0.011(2)

loop_
_atom_type_symbol
_atom_type_description
_atom_type_scat_dispersion_real
_atom_type_scat_dispersion_imag
_atom_type_scat_source
C C 0.0033 0.0016 'International Tables Vol C Tables 4.2.6.8 and 6.1.1.4'
H H 0.0000 0.0000 'International Tables Vol C Tables 4.2.6.8 and 6.1.1.4'
Br Br -0.2901 2.4595 'International Tables Vol C Tables 4.2.6.8 and 6.1.1.4'
N N 0.0061 0.0033 'International Tables Vol C Tables 4.2.6.8 and 6.1.1.4'
O O 0.0106 0.0060 'International Tables Vol C Tables 4.2.6.8 and 6.1.1.4'
Os Os -1.2165 7.6030 'International Tables Vol C Tables 4.2.6.8 and 6.1.1.4'
P P 0.1023 0.0942 'International Tables Vol C Tables 4.2.6.8 and 6.1.1.4'

loop_
_geom_angle_atom_site_label_1
_geom_angle_atom_site_label_2
_geom_angle_atom_site_label_3
_geom_angle
_geom_angle_site_symmetry_1
_geom_angle_site_symmetry_3
O1 Os N1 78.00(16) . 2
O1 Os O1 78.00(16) . 2
N1 Os O1 0.0(2) 2 2
O1 Os P10 91.32(9) . 2
N1 Os P10 91.44(9) 2 2
O1 Os P10 91.44(9) 2 2
O1 Os P10 91.44(9) . .
N1 Os P10 91.32(9) 2 .
O1 Os P10 91.32(9) 2 .
P10 Os P10 176.45(5) 2 .
O1 Os Br 168.35(8) . 2
N1 Os Br 90.36(8) 2 2
O1 Os Br 90.36(8) 2 2
P10 Os Br 89.23(3) 2 2
P10 Os Br 88.52(3) . 2
O1 Os Br 90.36(8) . .
N1 Os Br 168.36(8) 2 .
O1 Os Br 168.36(8) 2 .
P10 Os Br 88.52(3) 2 .
P10 Os Br 89.23(3) . .
Br Os Br 101.28(2) 2 .
C2 O1 Os 115.5(3) . .
O1 C2 C2 115.4(2) . 2
O1 C2 C3 122.8(4) . .
C2 C2 C3 121.8(2) 2 .
C4 C3 C8 121.7(4) . .
C4 C3 C2 121.5(4) . .
C8 C3 C2 116.7(4) . .
C5 C4 C3 121.4(5) . .
C4 C5 C6 118.6(5) . .
C7 C6 C5 120.1(5) . .
C6 C7 C8 122.5(5) . .
C7 C8 C3 115.6(5) . .
C7 C8 C8 122.8(3) . 2
C3 C8 C8 121.5(3) . 2
C11 P10 C31 105.0(2) . .
C11 P10 C21 104.4(2) . .
C31 P10 C21 102.1(2) . .
C11 P10 Os 107.83(14) . .
C31 P10 Os 117.07(15) . .
C21 P10 Os 119.05(16) . .
C12 C11 C16 118.3(5) . .
C12 C11 P10 121.8(4) . .
C16 C11 P10 119.4(4) . .
C11 C12 C13 120.5(6) . .
C14 C13 C12 119.1(6) . .
C15 C14 C13 121.3(6) . .
C14 C15 C16 118.9(6) . .
C15 C16 C11 121.7(5) . .
C22 C21 C26 117.4(4) . .
C22 C21 P10 121.2(4) . .
C26 C21 P10 121.4(4) . .
C23 C22 C21 121.7(5) . .
C24 C23 C22 120.2(5) . .
C23 C24 C25 118.8(5) . .
C26 C25 C24 121.5(5) . .
C25 C26 C21 120.4(5) . .
C32 C31 C36 118.7(5) . .
C32 C31 P10 123.6(4) . .
C36 C31 P10 117.5(4) . .
C31 C32 C33 119.8(6) . .
C34 C33 C32 120.4(6) . .
C35 C34 C33 120.3(6) . .
C34 C35 C36 119.8(7) . .
C35 C36 C31 121.0(6) . .

loop_
_geom_bond_atom_site_label_1
_geom_bond_atom_site_label_2
_geom_bond_distance
_geom_bond_site_symmetry_2
Os O1 2.006(3) .
Os N1 2.006(3) 2
Os O1 2.006(3) 2
Os P10 2.4035(11) 2
Os P10 2.4035(11) .
Os Br 2.5137(5) 2
Os Br 2.5137(5) .
O1 C2 1.307(4) .
C2 C2 1.402(9) 2
C2 C3 1.467(6) .
C3 C4 1.366(7) .
C3 C8 1.420(6) .
C4 C5 1.365(7) .
C5 C6 1.414(8) .
C6 C7 1.360(8) .
C7 C8 1.403(7) .
C8 C8 1.462(9) 2
P10 C11 1.811(5) .
P10 C31 1.827(5) .
P10 C21 1.830(5) .
C11 C12 1.368(7) .
C11 C16 1.399(6) .
C12 C13 1.399(8) .
C13 C14 1.382(9) .
C14 C15 1.360(9) .
C15 C16 1.373(7) .
C21 C22 1.381(7) .
C21 C26 1.390(7) .
C22 C23 1.379(7) .
C23 C24 1.365(9) .
C24 C25 1.373(8) .
C25 C26 1.370(7) .
C31 C32 1.365(7) .
C31 C36 1.389(7) .
C32 C33 1.403(8) .
C33 C34 1.363(10) .
C34 C35 1.355(10) .
C35 C36 1.382(7) .
